data_7025266
loop_
_publ_author_name
'Turner, Dayna L.'
'Stone, Kevin H.'
'Stephens, Peter W.'
'Vaid, Thomas P.'

_publ_section_title
;
 Cadmium and zinc thiolate and selenolate metal--organic frameworks
;
_journal_issue 21
_journal_name_full 'Dalton Transactions'
_journal_page_first 5070
_journal_paper_doi 10.1039/b926156g
_journal_volume 39
_journal_year 2010
_chemical_formula_structural '[Cd(en)3][Cd(SeC6H4Se)2]'
_chemical_formula_sum 'C18 H32 Cd2 N6 Se4'
_chemical_formula_weight 873.16
_chemical_name_common (Cd(en)3)(Cd(SeC6H4Se)2)
_chemical_name_systematic ?
_space_group_crystal_system monoclinic
_space_group_IT_number 15
_space_group_name_H-M_alt 'C 1 2/c 1'
_symmetry_space_group_name_Hall '-C 2yc'
_symmetry_space_group_name_H-M 'C 1 2/c 1'
_cell_angle_alpha 90
_cell_angle_beta 89.11913(94)
_cell_angle_gamma 90
_cell_formula_units_Z 4
_cell_length_a 12.01276(26)
_cell_length_b 14.67424(34)
_cell_length_c 15.20217(31)
_cell_measurement_temperature 298
_cell_volume 2679.49(10)
_computing_cell_refinement 'TOPAS Academic'
_computing_data_collection EPICS
_computing_structure_refinement 'TOPAS Academic'
_computing_structure_solution 'TOPAS Academic'
_diffrn_ambient_temperature 298
_diffrn_detector 'NaI scintillation counter'
_diffrn_measurement_device_type 'Huber diffractometer'
_diffrn_radiation_monochromator 'double Si(111)'
_diffrn_radiation_wavelength 0.696942
_diffrn_source synchrotron
_pd_block_diffractogram_id DLT3-207
_pd_instr_location
;
X16C, National Synchrotron Light Source, Brookhaven National Laboratory
;
_pd_meas_2theta_range_inc 0.005
_pd_meas_2theta_range_max 34.940
_pd_meas_2theta_range_min 1
_pd_meas_number_of_points 6788
_pd_meas_scan_method step
_pd_proc_2theta_range_inc 0.005
_pd_proc_2theta_range_max 34.940
_pd_proc_2theta_range_min 1
_pd_proc_ls_background_function
;
Chebyshev polynomial with 8 coeffecients
;
_pd_proc_ls_pref_orient_corr
;
none
;
_pd_proc_ls_profile_function
;
Simple_Axial_Model(6.62(4)) function with Rp=9999,Rs=300 in TOPAS-Academic
;
_pd_proc_ls_prof_wR_expected 2.839
_pd_proc_ls_prof_wR_factor 4.111
_pd_proc_wavelength 0.696951
_pd_spec_mounting
;
Sample was loaded into a quartz zero background flat plate sample holder
;
_pd_spec_mount_mode reflection
_pd_spec_shape flat_sheet
_pd_spec_size_axial 4
_pd_spec_size_thick 0.5
_refine_ls_goodness_of_fit_all 1.448
_refine_ls_number_parameters 61
_refine_ls_weighting_scheme sigma
_cod_data_source_file b926156g.txt
_cod_data_source_block '[Cd(en)3][Cd(SeC6H4Se)2]'
_cod_depositor_comments
;
The following automatic conversions were performed:

'_space_group_crystal_system' value 'Monoclinic' changed to
'monoclinic' according to
/home/saulius/struct/CIF-dictionaries/cif_core.dic dictionary named
'cif_core.dic' version 2.4.2 from 2011-04-26.

Automatic conversion script
Id: cif_fix_values 1891 2012-01-12 08:04:46Z andrius 
;
_cod_database_code 7025266

loop_
_symmetry_equiv_pos_as_xyz
'x, y, z'
'-x, y, 1/2-z'
'-x, -y, -z'
'x, -y, 1/2+z'
'1/2+x, 1/2+y, z'
'1/2-x, 1/2+y, 1/2-z'
'1/2-x, 1/2-y, -z'
'1/2+x, 1/2-y, 1/2+z'

loop_
_atom_site_label
_atom_site_type_symbol
_atom_site_thermal_displace_type
_atom_site_fract_x
_atom_site_fract_y
_atom_site_fract_z
_atom_site_occupancy
_atom_site_U_iso_or_equiv
Cd1 Cd Uiso 0.50000 0.2785(2) 0.25000 1.000 0.0593(14)
Se1 Se Uiso 0.3719(2) 0.15759(18) 0.17446(19) 1.000 0.0593(14)
Se2 Se Uiso 0.3893(3) 0.38503(18) 0.3599(2) 1.000 0.0593(14)
C1 C Uiso 0.29832 0.20648 0.07223 1.000 0.0593(14)
C2 C Uiso 0.34566 0.28678 0.03823 1.000 0.0593(14)
C3 C Uiso 0.20266 0.16970 0.03400 1.000 0.0593(14)
C4 C Uiso 0.32441 0.21020 0.43916 1.000 0.0593(14)
C5 C Uiso 0.31093 0.30519 0.44121 1.000 0.0593(14)
C6 C Uiso 0.23651 0.34499 0.50205 1.000 0.0593(14)
Cd2 Cd Uiso 0.00000 0.32707(19) 0.25000 1.000 0.0593(14)
N1 N Uiso 0.15038 0.42293 0.24861 1.000 0.0593(14)
N2 N Uiso 0.01329 0.39158 0.10148 1.000 0.0593(14)
N3 N Uiso -0.11472 0.19654 0.19623 1.000 0.0593(14)
C7 C Uiso 0.19365 0.42957 0.16201 1.000 0.0593(14)
C8 C Uiso 0.09856 0.45771 0.09829 1.000 0.0593(14)
C9 C Uiso -0.02986 0.13083 0.20516 1.000 0.0593(14)
H1 H Uiso 0.41381 0.31299 0.06547 1.000 0.0593(14)
H2 H Uiso 0.16893 0.11248 0.05822 1.000 0.0593(14)
H3 H Uiso 0.37743 0.18184 0.39582 1.000 0.0593(14)
H4 H Uiso 0.22691 0.41267 0.50351 1.000 0.0593(14)
H5 H Uiso 0.22945 0.37208 0.14042 1.000 0.0593(14)
H6 H Uiso 0.25688 0.47357 0.15599 1.000 0.0593(14)
H7 H Uiso 0.07215 0.52051 0.11332 1.000 0.0593(14)
H8 H Uiso 0.13044 0.46754 0.03788 1.000 0.0593(14)
H9 H Uiso 0.21116 0.40495 0.28933 1.000 0.0593(14)
H10 H Uiso 0.13159 0.48518 0.27110 1.000 0.0593(14)
H11 H Uiso -0.04750 0.40957 0.06075 1.000 0.0593(14)
H12 H Uiso 0.04044 0.33406 0.07315 1.000 0.0593(14)
H13 H Uiso 0.02650 0.13200 0.15607 1.000 0.0593(14)
H14 H Uiso -0.05733 0.06665 0.20128 1.000 0.0593(14)
H15 H Uiso -0.15289 0.18741 0.13890 1.000 0.0593(14)
H16 H Uiso -0.17669 0.18304 0.23893 1.000 0.0593(14)
